data_7131614
loop_
_publ_author_name
'Hashikawa, Yoshifumi'
'Sadai, Shumpei'
'Murata, Yasujiro'

_publ_section_title
;
 Bilateral &#x3c0;-extension of an open-[60]fullerene in a helical manner.
;
_journal_issue 43
_journal_name_full 'Chemical communications (Cambridge, England)'
_journal_page_first 6560
_journal_page_last 6563
_journal_paper_doi 10.1039/d3cc00784g
_journal_volume 59
_journal_year 2023
_chemical_formula_sum 'C104.85 H58.16 N6.68 O4.66 S0.44'
_chemical_formula_weight 1500.15
_space_group_crystal_system monoclinic
_space_group_IT_number 14
_space_group_name_Hall '-P 2yn'
_space_group_name_H-M_alt 'P 1 21/n 1'
_atom_sites_solution_hydrogens mixed
_audit_creation_method SHELXL-2018/3
_audit_update_record
;
2023-04-20 deposited with the CCDC.	2023-05-03 downloaded from the CCDC.
;
_cell_angle_alpha 90
_cell_angle_beta 91.101(4)
_cell_angle_gamma 90
_cell_formula_units_Z 4
_cell_length_a 15.004(4)
_cell_length_b 17.383(5)
_cell_length_c 28.473(8)
_cell_measurement_reflns_used 8484
_cell_measurement_temperature 100(2)
_cell_measurement_theta_max 24.87
_cell_measurement_theta_min 2.31
_cell_volume 7425(4)
_computing_data_collection 'APEX3 (Bruker, 2016)'
_computing_molecular_graphics 'Yadokari-XG (Wakita, Nemoto et al., 2009)'
_computing_publication_material 'Yadokari-XG (Wakita, Nemoto et al., 2009)'
_computing_structure_refinement 'SHELXL-2018/3 (Sheldrick, 2018)'
_computing_structure_solution 'SHELXT 2014/5 (Sheldrick, 2014)'
_diffrn_ambient_temperature 100(2)
_diffrn_measured_fraction_theta_full 0.998
_diffrn_measured_fraction_theta_max 0.998
_diffrn_measurement_device_type 'Bruker Smart APEX II'
_diffrn_radiation_type MoK\a
_diffrn_radiation_wavelength 0.71073
_diffrn_reflns_av_R_equivalents 0.0458
_diffrn_reflns_av_unetI/netI 0.0527
_diffrn_reflns_Laue_measured_fraction_full 0.998
_diffrn_reflns_Laue_measured_fraction_max 0.998
_diffrn_reflns_limit_h_max 17
_diffrn_reflns_limit_h_min -17
_diffrn_reflns_limit_k_max 20
_diffrn_reflns_limit_k_min -15
_diffrn_reflns_limit_l_max 32
_diffrn_reflns_limit_l_min -33
_diffrn_reflns_number 35704
_diffrn_reflns_point_group_measured_fraction_full 0.998
_diffrn_reflns_point_group_measured_fraction_max 0.998
_diffrn_reflns_theta_full 25.019
_diffrn_reflns_theta_max 25.019
_diffrn_reflns_theta_min 1.546
_diffrn_source 'fine-focus sealed tube'
_exptl_absorpt_coefficient_mu 0.095
_exptl_absorpt_correction_T_max 0.992
_exptl_absorpt_correction_T_min 0.988
_exptl_absorpt_correction_type empirical
_exptl_absorpt_process_details SADABS
_exptl_crystal_colour black
_exptl_crystal_density_diffrn 1.342
_exptl_crystal_description block
_exptl_crystal_F_000 3113
_exptl_crystal_size_max 0.130
_exptl_crystal_size_mid 0.090
_exptl_crystal_size_min 0.080
_refine_diff_density_max 1.068
_refine_diff_density_min -0.514
_refine_diff_density_rms 0.053
_refine_ls_extinction_method none
_refine_ls_goodness_of_fit_ref 1.017
_refine_ls_hydrogen_treatment mixed
_refine_ls_matrix_type full
_refine_ls_number_parameters 1146
_refine_ls_number_reflns 13071
_refine_ls_number_restraints 73
_refine_ls_restrained_S_all 1.027
_refine_ls_R_factor_all 0.0733
_refine_ls_R_factor_gt 0.0519
_refine_ls_shift/su_max 0.000
_refine_ls_shift/su_mean 0.000
_refine_ls_structure_factor_coef Fsqd
_refine_ls_weighting_details 'w=1/[\s^2^(Fo^2^)+(0.0580P)^2^+6.4323P] where P=(Fo^2^+2Fc^2^)/3'
_refine_ls_weighting_scheme calc
_refine_ls_wR_factor_gt 0.1236
_refine_ls_wR_factor_ref 0.1388
_reflns_Friedel_coverage 0.000
_reflns_number_gt 9889
_reflns_number_total 13071
_reflns_threshold_expression 'I > 2\s(I)'
_cod_data_source_file d3cc00784g2.cif
_cod_data_source_block 1B2H_a
_cod_depositor_comments 'Adding full bibliography for 7131614.cif.'
_cod_original_sg_symbol_H-M 'P 21/n'
_cod_database_code 7131614
_shelx_shelxl_version_number 2018/3
_shelx_space_group_comment
;
The symmetry employed for this shelxl refinement is uniquely defined
by the following loop, which should always be used as a source of
symmetry information in preference to the above space-group names.
They are only intended as comments.
;
_shelx_estimated_absorpt_t_min 0.988
_shelx_estimated_absorpt_t_max 0.992

loop_
_space_group_symop_operation_xyz
'x, y, z'
'-x+1/2, y+1/2, -z+1/2'
'-x, -y, -z'
'x-1/2, -y-1/2, z-1/2'

loop_
_atom_site_label
_atom_site_type_symbol
_atom_site_fract_x
_atom_site_fract_y
_atom_site_fract_z
_atom_site_U_iso_or_equiv
_atom_site_adp_type
_atom_site_occupancy
_atom_site_site_symmetry_order
_atom_site_calc_flag
_atom_site_refinement_flags_posn
_atom_site_refinement_flags_adp
_atom_site_refinement_flags_occupancy
_atom_site_disorder_assembly
_atom_site_disorder_group
O1 O 0.14838(12) 0.29641(9) 0.41965(6) 0.0284(4) Uani 1 1 d . . . . .
N1 N 0.36780(13) 0.30513(11) 0.55837(7) 0.0241(4) Uani 1 1 d . . . . .
C1 C 0.06836(14) 0.41176(12) 0.40207(8) 0.0183(5) Uani 1 1 d . . . . .
O2 O 0.23622(11) 0.43290(9) 0.54816(5) 0.0269(4) Uani 1 1 d . . . . .
N2 N 0.51344(12) 0.34011(10) 0.49666(6) 0.0210(4) Uani 1 1 d . . . . .
C2 C 0.07159(14) 0.42422(13) 0.45430(8) 0.0190(5) Uani 1 1 d . . . . .
H2 H 0.038340 0.390146 0.473291 0.023 Uiso 1 1 calc R U . . .
O3 O 0.352(3) 0.4637(16) 0.3126(8) 0.037(3) Uani 0.448(16) 1 d D U P A 2
N3 N 0.36841(13) 0.16319(11) 0.39231(7) 0.0244(4) Uani 1 1 d . . . . .
C3 C 0.11766(14) 0.47950(12) 0.47568(8) 0.0184(5) Uani 1 1 d . . . . .
H3 H 0.114976 0.482194 0.508942 0.022 Uiso 1 1 calc R U . . .
O4 O 0.3197(3) 0.0736(3) 0.6281(2) 0.089(2) Uani 0.548(5) 1 d . . P . .
N4 N 0.25138(12) 0.22119(10) 0.35514(6) 0.0178(4) Uani 1 1 d . . . . .
C4 C 0.17421(15) 0.53866(12) 0.45114(7) 0.0178(5) Uani 1 1 d . . . . .
O5 O 0.3298(2) -0.15767(19) 0.57179(12) 0.0891(13) Uani 0.883(5) 1 d . . P . .
N5 N -0.04973(12) 0.33825(11) 0.36214(7) 0.0239(4) Uani 1 1 d . . . . .
C5 C 0.27660(15) 0.52518(12) 0.45396(7) 0.0179(5) Uani 1 1 d . . . . .
O6 O 0.7650(3) 0.5503(4) 0.2532(2) 0.168(3) Uani 0.779(4) 1 d . U P B 1
N6 N 0.08298(12) 0.65412(11) 0.45050(7) 0.0216(4) Uani 1 1 d . . . . .
C6 C 0.32257(15) 0.46795(12) 0.47902(7) 0.0183(5) Uani 1 1 d . . . . .
N7 N 0.353(4) 0.473(3) 0.3106(14) 0.034(3) Uani 0.340(11) 1 d D U P C 1
C7 C 0.29535(15) 0.42054(13) 0.52072(8) 0.0203(5) Uani 1 1 d . . . . .
N8 N 0.3357(5) 0.4404(5) 0.3402(4) 0.039(3) Uani 0.340(11) 1 d D U P C 1
C8 C 0.36628(15) 0.36047(12) 0.52692(7) 0.0198(5) Uani 1 1 d . . . . .
C9 C 0.43658(15) 0.37675(13) 0.49613(8) 0.0195(5) Uani 1 1 d . . . . .
C10 C 0.41114(15) 0.44373(12) 0.46691(7) 0.0183(5) Uani 1 1 d . . . . .
C11 C 0.45838(14) 0.48375(12) 0.43359(7) 0.0184(5) Uani 1 1 d . . . . .
C12 C 0.53065(14) 0.46549(13) 0.39971(8) 0.0192(5) Uani 1 1 d . . . . .
C13 C 0.54755(14) 0.39539(13) 0.37814(8) 0.0193(5) Uani 1 1 d . . . . .
C14 C 0.50994(15) 0.31544(13) 0.38926(8) 0.0209(5) Uani 1 1 d . . . . .
H14 H 0.556104 0.281458 0.403403 0.025 Uiso 1 1 calc R U . . .
H14A H 0.458667 0.318722 0.410534 0.025 Uiso 1 1 calc R U . . .
C15 C 0.48119(15) 0.28788(12) 0.34031(8) 0.0195(5) Uani 1 1 d . . . . .
C16 C 0.40007(14) 0.25439(12) 0.32773(8) 0.0184(5) Uani 1 1 d . . . . .
C17 C 0.34387(14) 0.21372(12) 0.36034(8) 0.0186(5) Uani 1 1 d . . . . .
C18 C 0.21437(14) 0.27816(12) 0.32489(7) 0.0171(5) Uani 1 1 d . . . . .
C19 C 0.14982(14) 0.33171(12) 0.33836(7) 0.0167(5) Uani 1 1 d . . . . .
C20 C 0.12278(14) 0.33939(12) 0.38875(8) 0.0181(5) Uani 1 1 d . . . . .
C21 C 0.10930(13) 0.47890(12) 0.37643(7) 0.0160(5) Uani 1 1 d . . . . .
C22 C 0.15348(14) 0.53805(12) 0.39825(8) 0.0174(5) Uani 1 1 d . . . . .
C23 C 0.19848(14) 0.59474(12) 0.37031(7) 0.0172(5) Uani 1 1 d . . . . .
C24 C 0.28721(15) 0.61866(12) 0.38525(8) 0.0182(5) Uani 1 1 d . . . . .
C25 C 0.32815(15) 0.57155(12) 0.42290(7) 0.0175(5) Uani 1 1 d . . . . .
C26 C 0.41943(14) 0.55445(12) 0.41838(7) 0.0175(5) Uani 1 1 d . . . . .
C27 C 0.47383(14) 0.58902(12) 0.38366(8) 0.0189(5) Uani 1 1 d . . . . .
C28 C 0.54200(14) 0.53528(13) 0.37165(8) 0.0201(5) Uani 1 1 d . . . . .
C29 C 0.57195(14) 0.53484(13) 0.32563(8) 0.0209(5) Uani 1 1 d . . . . .
C30 C 0.58671(14) 0.46240(13) 0.30344(8) 0.0211(5) Uani 1 1 d . . . . .
C31 C 0.57185(14) 0.39558(13) 0.32914(8) 0.0203(5) Uani 1 1 d . . . . .
C32 C 0.52840(14) 0.33085(13) 0.30641(8) 0.0201(5) Uani 1 1 d . . . . .
C33 C 0.49863(15) 0.33628(13) 0.25981(8) 0.0207(5) Uani 1 1 d . . . . .
H1A H 0.367(13) 0.510(9) 0.298(12) 0.5(3) Uiso 0.448(16) 1 d D . P A 2
C34 C 0.41144(15) 0.30703(13) 0.24795(8) 0.0196(5) Uani 1 1 d . . . . .
C35 C 0.35946(15) 0.27254(12) 0.28244(8) 0.0185(5) Uani 1 1 d . . . . .
C36 C 0.26331(14) 0.28771(12) 0.28195(7) 0.0169(5) Uani 1 1 d . . . . .
C37 C 0.22835(14) 0.33818(13) 0.24841(7) 0.0184(5) Uani 1 1 d . . . . .
C38 C 0.15991(14) 0.39225(13) 0.26046(7) 0.0179(5) Uani 1 1 d . . . . .
C39 C 0.12811(14) 0.39483(12) 0.30643(7) 0.0173(5) Uani 1 1 d . . . . .
C40 C 0.11035(13) 0.47086(12) 0.32612(7) 0.0169(5) Uani 1 1 d . . . . .
C41 C 0.12964(14) 0.53609(12) 0.29997(8) 0.0176(5) Uani 1 1 d . . . . .
C42 C 0.17424(14) 0.60045(12) 0.32274(8) 0.0175(5) Uani 1 1 d . . . . .
C43 C 0.23124(15) 0.63547(12) 0.28878(8) 0.0197(5) Uani 1 1 d . . . . .
H1B H 0.291(4) 0.469(9) 0.320(6) 0.18(6) Uiso 0.448(16) 1 d D . P A 2
C44 C 0.31377(15) 0.66357(12) 0.30345(8) 0.0205(5) Uani 1 1 d . . . . .
C45 C 0.34187(15) 0.65373(12) 0.35182(8) 0.0191(5) Uani 1 1 d . . . . .
C46 C 0.43745(15) 0.64000(12) 0.35155(8) 0.0199(5) Uani 1 1 d . . . . .
C47 C 0.46754(15) 0.63955(13) 0.30364(8) 0.0221(5) Uani 1 1 d . . . . .
C48 C 0.53315(15) 0.58702(13) 0.29099(8) 0.0213(5) Uani 1 1 d . . . . .
C49 C 0.52367(15) 0.54567(13) 0.24694(8) 0.0228(5) Uani 1 1 d . . . . .
C50 C 0.55654(14) 0.46785(13) 0.25463(8) 0.0214(5) Uani 1 1 d . . . . .
C51 C 0.51324(15) 0.40616(13) 0.23314(8) 0.0221(5) Uani 1 1 d . . . . .
C52 C 0.43592(15) 0.41894(14) 0.20313(8) 0.0226(5) Uani 1 1 d . . . . .
C53 C 0.37298(15) 0.35735(13) 0.21247(7) 0.0207(5) Uani 1 1 d . . . . .
C54 C 0.28236(15) 0.37222(13) 0.21242(7) 0.0200(5) Uani 1 1 d . . . . .
C55 C 0.24967(15) 0.44890(13) 0.20284(7) 0.0207(5) Uani 1 1 d . . . . .
C56 C 0.17343(15) 0.46071(13) 0.23256(7) 0.0198(5) Uani 1 1 d . . . . .
C57 C 0.15938(14) 0.53236(13) 0.25237(8) 0.0198(5) Uani 1 1 d . . . . .
C58 C 0.22160(15) 0.59470(13) 0.24475(8) 0.0208(5) Uani 1 1 d . . . . .
C59 C 0.29509(16) 0.58300(13) 0.21650(8) 0.0223(5) Uani 1 1 d . . . . .
C60 C 0.38162(16) 0.61365(13) 0.23117(8) 0.0224(5) Uani 1 1 d . . . . .
C61 C 0.39069(15) 0.65312(12) 0.27353(8) 0.0211(5) Uani 1 1 d . . . . .
C62 C 0.44931(16) 0.55825(13) 0.21763(8) 0.0232(5) Uani 1 1 d . . . . .
C63 C 0.40437(16) 0.49336(14) 0.19517(7) 0.0221(5) Uani 1 1 d . . . . .
C64 C 0.30906(16) 0.50874(14) 0.19468(7) 0.0218(5) Uani 1 1 d . . . . .
C65 C 0.44628(16) 0.26424(13) 0.55956(8) 0.0236(5) Uani 1 1 d . . . . .
C66 C 0.45769(17) 0.20574(14) 0.59349(9) 0.0308(6) Uani 1 1 d . . . . .
H66 H 0.408600 0.191005 0.612049 0.037 Uiso 1 1 calc R U . . .
C67 C 0.53837(18) 0.16965(14) 0.60021(9) 0.0333(6) Uani 1 1 d . . . . .
C68 C 0.61221(17) 0.19035(14) 0.57187(9) 0.0301(6) Uani 1 1 d . . . . .
C69 C 0.60049(16) 0.24405(14) 0.53689(8) 0.0266(5) Uani 1 1 d . . . . .
H69 H 0.648763 0.255375 0.516921 0.032 Uiso 1 1 calc R U . . .
C70 C 0.51882(16) 0.28281(13) 0.52980(8) 0.0224(5) Uani 1 1 d . . . . .
C71 C 0.5504(2) 0.11118(19) 0.63919(11) 0.0521(9) Uani 1 1 d . . . . .
H71 H 0.592418 0.131243 0.662947 0.078 Uiso 1 1 calc R U . . .
H71A H 0.573781 0.063204 0.626192 0.078 Uiso 1 1 calc R U . . .
H71B H 0.492805 0.101217 0.653661 0.078 Uiso 1 1 calc R U . . .
C72 C 0.70341(19) 0.15601(17) 0.58124(10) 0.0431(7) Uani 1 1 d . . . . .
H72 H 0.744370 0.173146 0.556971 0.065 Uiso 1 1 calc R U . . .
H72A H 0.699194 0.099754 0.580697 0.065 Uiso 1 1 calc R U . . .
H72B H 0.725765 0.172861 0.612126 0.065 Uiso 1 1 calc R U . . .
C73 C 0.21506(15) 0.16627(12) 0.38489(8) 0.0190(5) Uani 1 1 d . . . . .
C74 C 0.12847(16) 0.14093(13) 0.39137(8) 0.0223(5) Uani 1 1 d . . . . .
H74 H 0.079596 0.164560 0.375312 0.027 Uiso 1 1 calc R U . . .
C75 C 0.11537(16) 0.07998(13) 0.42202(8) 0.0251(5) Uani 1 1 d . . . . .
C76 C 0.18875(17) 0.04716(14) 0.44776(9) 0.0293(6) Uani 1 1 d . . . . .
C77 C 0.27434(17) 0.07307(14) 0.44032(9) 0.0292(6) Uani 1 1 d . . . . .
H77 H 0.323347 0.050943 0.457067 0.035 Uiso 1 1 calc R U . . .
C78 C 0.28834(15) 0.13223(13) 0.40789(8) 0.0228(5) Uani 1 1 d . . . . .
C79 C 0.02280(17) 0.04794(15) 0.42758(10) 0.0353(6) Uani 1 1 d . . . . .
H79 H -0.019606 0.078224 0.408610 0.053 Uiso 1 1 calc R U . . .
H79A H 0.006384 0.050502 0.460690 0.053 Uiso 1 1 calc R U . . .
H79B H 0.021440 -0.005727 0.417052 0.053 Uiso 1 1 calc R U . . .
C80 C 0.17226(19) -0.01523(17) 0.48377(11) 0.0430(7) Uani 1 1 d . . . . .
H80 H 0.229332 -0.032494 0.497362 0.065 Uiso 1 1 calc R U . . .
H80A H 0.141912 -0.058753 0.468538 0.065 Uiso 1 1 calc R U . . .
H80B H 0.134867 0.005237 0.508703 0.065 Uiso 1 1 calc R U . . .
C81 C -0.02873(14) 0.40321(13) 0.38461(7) 0.0187(5) Uani 1 1 d . . . . .
C82 C -0.08856(15) 0.46324(13) 0.39158(8) 0.0232(5) Uani 1 1 d . . . . .
H82 H -0.070713 0.508798 0.407602 0.028 Uiso 1 1 calc R U . . .
C83 C -0.17479(16) 0.45432(14) 0.37441(9) 0.0279(6) Uani 1 1 d . . . . .
H83 H -0.217892 0.493561 0.378835 0.033 Uiso 1 1 calc R U . . .
C84 C -0.19734(16) 0.38756(15) 0.35073(9) 0.0326(6) Uani 1 1 d . . . . .
H84 H -0.256217 0.380845 0.338558 0.039 Uiso 1 1 calc R U . . .
C85 C -0.13416(16) 0.33020(15) 0.34467(9) 0.0282(6) Uani 1 1 d . . . . .
C86 C -0.15182(17) 0.25666(17) 0.31658(10) 0.0401(7) Uani 1 1 d . . . . .
C87 C -0.24963(19) 0.2505(2) 0.30028(13) 0.0607(10) Uani 1 1 d . . . . .
H87 H -0.264172 0.293236 0.279065 0.091 Uiso 1 1 calc R U . . .
H87A H -0.288229 0.252562 0.327624 0.091 Uiso 1 1 calc R U . . .
H87B H -0.258961 0.201595 0.283728 0.091 Uiso 1 1 calc R U . . .
C88 C -0.1288(2) 0.18611(17) 0.34690(13) 0.0559(9) Uani 1 1 d . . . . .
H88 H -0.131030 0.139714 0.327369 0.084 Uiso 1 1 calc R U . . .
H88A H -0.171920 0.181507 0.372164 0.084 Uiso 1 1 calc R U . . .
H88B H -0.068717 0.192094 0.360534 0.084 Uiso 1 1 calc R U . . .
C89 C -0.0923(2) 0.2590(2) 0.27386(12) 0.0605(10) Uani 1 1 d . . . . .
H89 H -0.105302 0.214486 0.253729 0.091 Uiso 1 1 calc R U . . .
H89A H -0.029672 0.257515 0.284178 0.091 Uiso 1 1 calc R U . . .
H89B H -0.103756 0.306452 0.256173 0.091 Uiso 1 1 calc R U . . .
C90 C 0.15107(15) 0.61793(12) 0.47199(8) 0.0194(5) Uani 1 1 d . . . . .
C91 C 0.19410(16) 0.64628(14) 0.51190(8) 0.0253(5) Uani 1 1 d . . . . .
H91 H 0.241803 0.618775 0.526514 0.030 Uiso 1 1 calc R U . . .
C92 C 0.16545(17) 0.71584(14) 0.52982(9) 0.0305(6) Uani 1 1 d . . . . .
H92 H 0.193676 0.737293 0.556945 0.037 Uiso 1 1 calc R U . . .
C93 C 0.09508(17) 0.75387(14) 0.50770(9) 0.0287(6) Uani 1 1 d . . . . .
H93 H 0.074506 0.801506 0.519729 0.034 Uiso 1 1 calc R U . . .
C94 C 0.05477(15) 0.72209(13) 0.46792(8) 0.0228(5) Uani 1 1 d . . . . .
C95 C -0.02106(17) 0.76040(14) 0.43960(9) 0.0282(6) Uani 1 1 d . . . . .
C96 C -0.0951(2) 0.70254(18) 0.43118(14) 0.0569(9) Uani 1 1 d . . . . .
H96 H -0.071951 0.658472 0.413757 0.085 Uiso 1 1 calc R U . . .
H96A H -0.143534 0.726730 0.412936 0.085 Uiso 1 1 calc R U . . .
H96B H -0.117726 0.684985 0.461411 0.085 Uiso 1 1 calc R U . . .
C97 C -0.0594(2) 0.82966(18) 0.46529(12) 0.0523(8) Uani 1 1 d . . . . .
H97 H -0.108681 0.851550 0.446608 0.078 Uiso 1 1 calc R U . . .
H97A H -0.012734 0.868576 0.469839 0.078 Uiso 1 1 calc R U . . .
H97B H -0.081252 0.813306 0.495926 0.078 Uiso 1 1 calc R U . . .
C98 C 0.0178(2) 0.7874(2) 0.39308(11) 0.0562(9) Uani 1 1 d . . . . .
H98 H 0.041529 0.743046 0.376130 0.084 Uiso 1 1 calc R U . . .
H98A H 0.065788 0.824391 0.399383 0.084 Uiso 1 1 calc R U . . .
H98B H -0.029156 0.811956 0.373944 0.084 Uiso 1 1 calc R U . . .
C99 C 0.2439(4) 0.0808(3) 0.6461(2) 0.0466(15) Uani 0.548(5) 1 d . . P . .
C100 C 0.1802(4) 0.0252(4) 0.6373(2) 0.0532(17) Uani 0.548(5) 1 d . . P . .
H100 H 0.200588 -0.009258 0.612517 0.080 Uiso 0.548(5) 1 calc R U P . .
H101 H 0.124251 0.049821 0.627249 0.080 Uiso 0.548(5) 1 calc R U P . .
H102 H 0.170380 -0.004500 0.666037 0.080 Uiso 0.548(5) 1 calc R U P . .
C101 C 0.2301(4) 0.1455(4) 0.6762(3) 0.072(2) Uani 0.548(5) 1 d . . P . .
H103 H 0.281847 0.179816 0.674958 0.108 Uiso 0.548(5) 1 calc R U P . .
H104 H 0.222391 0.127654 0.708467 0.108 Uiso 0.548(5) 1 calc R U P . .
H105 H 0.176583 0.173451 0.665639 0.108 Uiso 0.548(5) 1 calc R U P . .
C102 C 0.3859(2) -0.1107(2) 0.58225(15) 0.0550(11) Uani 0.883(5) 1 d . . P . .
C103 C 0.4353(3) -0.0666(3) 0.54672(15) 0.0708(13) Uani 0.883(5) 1 d . . P . .
H106 H 0.409126 -0.076365 0.515483 0.106 Uiso 0.883(5) 1 calc R U P . .
H107 H 0.497890 -0.082573 0.547325 0.106 Uiso 0.883(5) 1 calc R U P . .
H108 H 0.431448 -0.011514 0.553829 0.106 Uiso 0.883(5) 1 calc R U P . .
C104 C 0.4131(3) -0.0968(2) 0.63250(15) 0.0651(12) Uani 0.883(5) 1 d . . P . .
H109 H 0.381637 -0.132873 0.652789 0.098 Uiso 0.883(5) 1 calc R U P . .
H110 H 0.397902 -0.043931 0.641246 0.098 Uiso 0.883(5) 1 calc R U P . .
H111 H 0.477538 -0.104456 0.636294 0.098 Uiso 0.883(5) 1 calc R U P . .
C105 C 0.8407(5) 0.5535(5) 0.2635(3) 0.103(2) Uani 0.779(4) 1 d D U P B 1
C106 C 0.8809(9) 0.6139(6) 0.2899(4) 0.147(3) Uani 0.779(4) 1 d D U P B 1
H112 H 0.913469 0.647949 0.268855 0.221 Uiso 0.779(4) 1 calc R U P B 1
H113 H 0.922311 0.592123 0.313393 0.221 Uiso 0.779(4) 1 calc R U P B 1
H114 H 0.834587 0.643340 0.305790 0.221 Uiso 0.779(4) 1 calc R U P B 1
C107 C 0.9029(3) 0.4927(3) 0.25050(18) 0.0738(15) Uani 0.779(4) 1 d . U P B 1
H115 H 0.871582 0.454175 0.231230 0.111 Uiso 0.779(4) 1 calc R U P B 1
H116 H 0.927134 0.468207 0.279005 0.111 Uiso 0.779(4) 1 calc R U P B 1
H117 H 0.951738 0.514917 0.232588 0.111 Uiso 0.779(4) 1 calc R U P B 1
C108 C 0.8318(14) 0.646(2) 0.3038(12) 0.148(6) Uani 0.221(4) 1 d D U P B 2
S1 S 0.9331(5) 0.6457(5) 0.2827(4) 0.123(3) Uani 0.221(4) 1 d D U P B 2
S2 S 0.7447(7) 0.6657(7) 0.3333(3) 0.196(6) Uani 0.221(4) 1 d D U P B 2

loop_
_atom_site_aniso_label
_atom_site_aniso_U_11
_atom_site_aniso_U_22
_atom_site_aniso_U_33
_atom_site_aniso_U_23
_atom_site_aniso_U_13
_atom_site_aniso_U_12
O1 0.0400(10) 0.0239(9) 0.0213(9) 0.0018(7) 0.0017(7) 0.0098(8)
N1 0.0266(11) 0.0231(10) 0.0223(10) 0.0027(8) -0.0047(8) -0.0033(9)
C1 0.0167(11) 0.0182(11) 0.0201(12) -0.0007(9) 0.0021(9) 0.0005(9)
O2 0.0290(9) 0.0315(9) 0.0202(9) 0.0027(7) 0.0032(7) 0.0028(8)
N2 0.0237(10) 0.0198(10) 0.0192(10) -0.0005(8) -0.0062(8) 0.0014(8)
C2 0.0186(11) 0.0197(12) 0.0189(12) 0.0026(9) 0.0041(9) 0.0034(9)
O3 0.041(4) 0.032(8) 0.037(5) -0.005(4) -0.003(4) 0.002(5)
N3 0.0205(10) 0.0230(10) 0.0297(11) 0.0050(9) 0.0021(8) 0.0014(8)
C3 0.0201(11) 0.0190(11) 0.0160(11) 0.0001(9) 0.0018(9) 0.0044(9)
O4 0.067(3) 0.065(3) 0.136(5) 0.016(3) 0.040(3) -0.001(3)
N4 0.0188(10) 0.0160(9) 0.0184(10) -0.0012(7) 0.0006(8) -0.0008(8)
C4 0.0207(12) 0.0178(11) 0.0149(11) -0.0013(9) -0.0004(9) 0.0008(9)
O5 0.075(2) 0.089(2) 0.103(3) -0.039(2) 0.0210(18) -0.0435(19)
N5 0.0170(10) 0.0263(11) 0.0283(11) -0.0061(9) 0.0018(8) -0.0002(8)
C5 0.0220(12) 0.0157(11) 0.0158(11) -0.0054(9) -0.0011(9) 0.0000(9)
O6 0.047(2) 0.216(6) 0.241(6) 0.161(5) -0.003(3) -0.012(3)
N6 0.0232(10) 0.0192(10) 0.0225(10) 0.0013(8) 0.0044(8) 0.0020(8)
C6 0.0215(12) 0.0169(11) 0.0164(11) -0.0027(9) -0.0019(9) -0.0022(9)
N7 0.036(5) 0.026(7) 0.041(5) 0.002(5) -0.008(5) -0.005(5)
C7 0.0235(12) 0.0208(12) 0.0164(11) -0.0015(9) -0.0027(10) -0.0019(10)
N8 0.040(4) 0.037(5) 0.040(5) -0.005(3) -0.005(3) -0.005(3)
C8 0.0240(12) 0.0186(11) 0.0165(11) -0.0002(9) -0.0043(9) -0.0026(9)
C9 0.0226(12) 0.0187(11) 0.0172(11) -0.0014(9) -0.0056(9) -0.0023(9)
C10 0.0204(12) 0.0177(11) 0.0167(11) -0.0032(9) -0.0039(9) -0.0003(9)
C11 0.0178(11) 0.0199(12) 0.0171(11) -0.0019(9) -0.0057(9) -0.0022(9)
C12 0.0136(11) 0.0231(12) 0.0206(12) 0.0020(9) -0.0029(9) -0.0031(9)
C13 0.0113(11) 0.0228(12) 0.0237(12) 0.0025(9) -0.0045(9) 0.0021(9)
C14 0.0167(11) 0.0213(12) 0.0247(12) 0.0025(9) -0.0003(9) 0.0007(9)
C15 0.0175(11) 0.0157(11) 0.0252(12) -0.0005(9) 0.0012(9) 0.0038(9)
C16 0.0186(11) 0.0135(11) 0.0234(12) -0.0014(9) 0.0032(9) 0.0028(9)
C17 0.0166(11) 0.0166(11) 0.0226(12) -0.0023(9) 0.0004(9) 0.0004(9)
C18 0.0170(11) 0.0165(11) 0.0178(11) -0.0011(9) -0.0033(9) -0.0037(9)
C19 0.0130(11) 0.0176(11) 0.0193(11) -0.0034(9) -0.0012(9) -0.0038(9)
C20 0.0179(11) 0.0178(11) 0.0186(11) 0.0000(9) -0.0004(9) -0.0038(9)
C21 0.0116(10) 0.0183(11) 0.0179(11) -0.0008(9) -0.0001(8) 0.0039(9)
C22 0.0161(11) 0.0152(11) 0.0208(12) -0.0006(9) 0.0002(9) 0.0049(9)
C23 0.0184(11) 0.0133(11) 0.0199(11) -0.0014(9) 0.0015(9) 0.0047(9)
C24 0.0229(12) 0.0121(10) 0.0196(11) -0.0025(9) 0.0003(9) 0.0018(9)
C25 0.0228(12) 0.0133(11) 0.0162(11) -0.0042(8) -0.0014(9) -0.0007(9)
C26 0.0200(11) 0.0171(11) 0.0151(11) -0.0041(9) -0.0040(9) -0.0030(9)
C27 0.0187(11) 0.0165(11) 0.0213(12) -0.0021(9) -0.0019(9) -0.0060(9)
C28 0.0147(11) 0.0215(12) 0.0238(12) -0.0015(9) -0.0028(9) -0.0052(9)
C29 0.0142(11) 0.0220(12) 0.0265(13) 0.0014(10) 0.0022(9) -0.0060(9)
C30 0.0108(11) 0.0258(12) 0.0267(13) 0.0003(10) 0.0036(9) -0.0019(9)
C31 0.0115(11) 0.0233(12) 0.0260(12) 0.0007(10) 0.0010(9) 0.0020(9)
C32 0.0134(11) 0.0204(12) 0.0266(13) -0.0002(9) 0.0045(9) 0.0033(9)
C33 0.0176(11) 0.0225(12) 0.0225(12) -0.0027(9) 0.0084(9) 0.0029(9)
C34 0.0201(12) 0.0194(11) 0.0195(12) -0.0068(9) 0.0046(9) 0.0028(9)
C35 0.0203(12) 0.0152(11) 0.0201(12) -0.0056(9) 0.0023(9) -0.0002(9)
C36 0.0191(11) 0.0142(11) 0.0175(11) -0.0050(9) 0.0001(9) -0.0032(9)
C37 0.0177(11) 0.0219(12) 0.0157(11) -0.0066(9) -0.0012(9) -0.0037(9)
C38 0.0156(11) 0.0207(12) 0.0173(11) -0.0031(9) -0.0035(9) -0.0028(9)
C39 0.0127(11) 0.0204(11) 0.0186(11) -0.0008(9) -0.0025(9) -0.0012(9)
C40 0.0097(10) 0.0221(12) 0.0188(11) -0.0002(9) -0.0026(9) 0.0005(9)
C41 0.0137(11) 0.0200(11) 0.0191(11) 0.0002(9) -0.0021(9) 0.0038(9)
C42 0.0172(11) 0.0144(11) 0.0210(12) 0.0015(9) 0.0002(9) 0.0047(9)
C43 0.0240(12) 0.0148(11) 0.0201(12) 0.0062(9) -0.0007(9) 0.0038(9)
C44 0.0275(13) 0.0114(11) 0.0226(12) 0.0035(9) 0.0007(10) 0.0009(9)
C45 0.0246(12) 0.0106(11) 0.0219(12) -0.0012(9) -0.0001(10) -0.0014(9)
C46 0.0217(12) 0.0137(11) 0.0244(12) -0.0003(9) -0.0008(10) -0.0057(9)
C47 0.0231(12) 0.0171(12) 0.0261(13) 0.0026(9) 0.0016(10) -0.0076(10)
C48 0.0173(12) 0.0206(12) 0.0262(12) 0.0033(10) 0.0033(10) -0.0080(9)
C49 0.0211(12) 0.0243(12) 0.0234(12) 0.0043(10) 0.0077(10) -0.0062(10)
C50 0.0161(11) 0.0250(12) 0.0235(12) 0.0030(10) 0.0092(9) -0.0021(10)
C51 0.0200(12) 0.0257(13) 0.0209(12) -0.0016(10) 0.0086(9) 0.0008(10)
C52 0.0250(13) 0.0293(13) 0.0137(11) -0.0015(9) 0.0086(9) -0.0028(10)
C53 0.0263(13) 0.0225(12) 0.0134(11) -0.0055(9) 0.0042(9) 0.0003(10)
C54 0.0237(12) 0.0232(12) 0.0130(11) -0.0045(9) -0.0008(9) -0.0023(10)
C55 0.0238(12) 0.0265(12) 0.0116(11) 0.0002(9) -0.0029(9) -0.0001(10)
C56 0.0193(12) 0.0262(12) 0.0138(11) -0.0004(9) -0.0052(9) -0.0014(10)
C57 0.0177(11) 0.0241(12) 0.0176(11) 0.0042(9) -0.0041(9) 0.0028(9)
C58 0.0246(12) 0.0200(12) 0.0175(11) 0.0064(9) -0.0038(9) 0.0030(10)
C59 0.0272(13) 0.0235(12) 0.0160(11) 0.0077(9) -0.0005(10) 0.0011(10)
C60 0.0265(13) 0.0199(12) 0.0210(12) 0.0094(9) 0.0041(10) -0.0029(10)
C61 0.0271(13) 0.0151(11) 0.0213(12) 0.0063(9) 0.0026(10) -0.0031(10)
C62 0.0260(13) 0.0245(13) 0.0192(12) 0.0064(10) 0.0063(10) -0.0047(10)
C63 0.0278(13) 0.0279(13) 0.0109(11) 0.0025(9) 0.0059(9) -0.0028(10)
C64 0.0269(13) 0.0282(13) 0.0103(11) 0.0032(9) 0.0000(9) 0.0010(10)
C65 0.0261(13) 0.0201(12) 0.0243(12) 0.0012(10) -0.0084(10) -0.0015(10)
C66 0.0325(14) 0.0289(14) 0.0308(14) 0.0089(11) -0.0057(11) -0.0046(11)
C67 0.0393(16) 0.0241(13) 0.0360(15) 0.0087(11) -0.0135(12) -0.0006(11)
C68 0.0367(15) 0.0242(13) 0.0290(14) 0.0017(11) -0.0088(11) 0.0053(11)
C69 0.0288(13) 0.0259(13) 0.0249(13) -0.0015(10) -0.0032(10) 0.0034(11)
C70 0.0291(13) 0.0176(12) 0.0201(12) -0.0011(9) -0.0079(10) -0.0005(10)
C71 0.0477(19) 0.0506(19) 0.058(2) 0.0314(16) -0.0070(15) 0.0037(15)
C72 0.0424(17) 0.0431(17) 0.0437(17) 0.0107(13) -0.0042(13) 0.0155(14)
C73 0.0235(12) 0.0157(11) 0.0180(11) -0.0021(9) 0.0047(9) -0.0017(9)
C74 0.0232(12) 0.0214(12) 0.0224(12) -0.0035(9) 0.0025(10) 0.0010(10)
C75 0.0262(13) 0.0227(12) 0.0266(13) -0.0013(10) 0.0092(10) -0.0035(10)
C76 0.0311(14) 0.0239(13) 0.0333(14) 0.0049(11) 0.0106(11) 0.0009(11)
C77 0.0283(14) 0.0263(13) 0.0332(14) 0.0081(11) 0.0040(11) 0.0063(11)
C78 0.0218(12) 0.0194(12) 0.0274(13) 0.0024(10) 0.0037(10) 0.0013(10)
C79 0.0300(14) 0.0329(15) 0.0431(16) 0.0045(12) 0.0074(12) -0.0048(12)
C80 0.0377(16) 0.0389(16) 0.0531(19) 0.0197(14) 0.0146(14) 0.0030(13)
C81 0.0181(11) 0.0215(12) 0.0166(11) 0.0002(9) 0.0030(9) -0.0005(9)
C82 0.0229(12) 0.0242(12) 0.0224(12) -0.0022(10) 0.0021(10) 0.0025(10)
C83 0.0224(13) 0.0305(14) 0.0308(14) -0.0066(11) 0.0015(10) 0.0081(11)
C84 0.0176(12) 0.0425(16) 0.0377(15) -0.0126(12) -0.0027(11) 0.0052(11)
C85 0.0174(12) 0.0338(14) 0.0332(14) -0.0085(11) -0.0013(10) 0.0008(10)
C86 0.0208(13) 0.0454(17) 0.0538(18) -0.0260(14) -0.0054(12) 0.0042(12)
C87 0.0303(16) 0.060(2) 0.091(3) -0.0451(19) -0.0163(17) 0.0036(15)
C88 0.0385(17) 0.0351(17) 0.094(3) -0.0243(17) -0.0117(17) -0.0002(14)
C89 0.0459(19) 0.071(2) 0.065(2) -0.0431(19) -0.0017(16) 0.0047(17)
C90 0.0226(12) 0.0176(11) 0.0181(11) 0.0009(9) 0.0040(9) -0.0017(9)
C91 0.0281(13) 0.0244(13) 0.0235(13) -0.0030(10) 0.0003(10) 0.0013(10)
C92 0.0381(15) 0.0260(13) 0.0274(14) -0.0090(11) 0.0017(11) -0.0009(11)
C93 0.0366(15) 0.0177(12) 0.0321(14) -0.0068(10) 0.0075(11) 0.0023(11)
C94 0.0251(13) 0.0191(12) 0.0247(13) 0.0027(10) 0.0113(10) 0.0001(10)
C95 0.0303(14) 0.0227(13) 0.0318(14) 0.0050(10) 0.0057(11) 0.0057(11)
C96 0.0412(18) 0.0372(17) 0.091(3) 0.0152(17) -0.0243(17) 0.0026(14)
C97 0.053(2) 0.0452(18) 0.058(2) -0.0055(15) 0.0014(16) 0.0228(16)
C98 0.052(2) 0.070(2) 0.0466(19) 0.0259(17) 0.0085(15) 0.0223(17)
C99 0.046(3) 0.049(4) 0.045(3) 0.016(3) 0.007(3) -0.001(3)
C100 0.050(4) 0.063(4) 0.046(4) 0.001(3) -0.002(3) 0.006(3)
C101 0.041(4) 0.082(5) 0.093(6) -0.008(4) -0.002(4) -0.008(4)
C102 0.044(2) 0.044(2) 0.077(3) -0.013(2) 0.0047(19) 0.0021(18)
C103 0.068(3) 0.074(3) 0.070(3) 0.009(2) -0.007(2) -0.016(2)
C104 0.068(3) 0.053(3) 0.074(3) -0.004(2) 0.011(2) 0.007(2)
C105 0.081(4) 0.124(5) 0.104(5) 0.073(4) -0.015(4) -0.007(4)
C106 0.171(9) 0.133(8) 0.137(7) 0.049(6) -0.026(8) 0.018(7)
C107 0.063(3) 0.099(4) 0.060(3) 0.015(3) -0.012(2) -0.014(3)
C108 0.143(11) 0.172(11) 0.128(10) 0.075(9) -0.026(10) 0.000(10)
S1 0.089(5) 0.102(6) 0.175(7) 0.015(5) -0.026(5) 0.018(4)
S2 0.195(9) 0.273(11) 0.116(6) 0.098(7) -0.072(6) -0.150(8)

loop_
_atom_type_symbol
_atom_type_description
_atom_type_scat_dispersion_real
_atom_type_scat_dispersion_imag
_atom_type_scat_source
C C 0.0033 0.0016 'International Tables Vol C Tables 4.2.6.8 and 6.1.1.4'
H H 0.0000 0.0000 'International Tables Vol C Tables 4.2.6.8 and 6.1.1.4'
N N 0.0061 0.0033 'International Tables Vol C Tables 4.2.6.8 and 6.1.1.4'
O O 0.0106 0.0060 'International Tables Vol C Tables 4.2.6.8 and 6.1.1.4'
S S 0.1246 0.1234 'International Tables Vol C Tables 4.2.6.8 and 6.1.1.4'

loop_
_geom_angle_atom_site_label_1
_geom_angle_atom_site_label_2
_geom_angle_atom_site_label_3
_geom_angle
_geom_angle_site_symmetry_1
_geom_angle_site_symmetry_3
_geom_angle_publ_flag
C8 N1 C65 113.5(2) . . ?
C2 C1 C21 111.14(18) . . ?
C2 C1 C81 110.27(17) . . ?
C21 C1 C81 108.02(17) . . ?
C2 C1 C20 110.60(17) . . ?
C21 C1 C20 106.68(17) . . ?
C81 C1 C20 110.03(17) . . ?
C9 N2 C70 113.5(2) . . ?
C3 C2 C1 124.5(2) . . ?
C17 N3 C78 104.28(19) . . ?
C2 C3 C4 125.0(2) . . ?
C73 N4 C17 105.70(17) . . ?
C73 N4 C18 133.94(18) . . ?
C17 N4 C18 120.34(18) . . ?
C3 C4 C22 110.13(18) . . ?
C3 C4 C90 107.29(17) . . ?
C22 C4 C90 109.96(17) . . ?
C3 C4 C5 115.87(18) . . ?
C22 C4 C5 103.38(17) . . ?
C90 C4 C5 110.14(17) . . ?
C81 N5 C85 118.2(2) . . ?
C6 C5 C25 116.6(2) . . ?
C6 C5 C4 127.6(2) . . ?
C25 C5 C4 115.33(18) . . ?
C90 N6 C94 119.0(2) . . ?
C5 C6 C10 122.2(2) . . ?
C5 C6 C7 130.7(2) . . ?
C10 C6 C7 107.06(18) . . ?
O2 C7 C8 125.0(2) . . ?
O2 C7 C6 128.5(2) . . ?
C8 C7 C6 105.72(19) . . ?
N1 C8 C9 124.5(2) . . ?
N1 C8 C7 126.4(2) . . ?
C9 C8 C7 108.92(19) . . ?
N2 C9 C8 124.1(2) . . ?
N2 C9 C10 127.2(2) . . ?
C8 C9 C10 108.63(19) . . ?
C11 C10 C6 120.3(2) . . ?
C11 C10 C9 130.7(2) . . ?
C6 C10 C9 108.96(19) . . ?
C10 C11 C26 115.5(2) . . ?
C10 C11 C12 136.2(2) . . ?
C26 C11 C12 106.53(18) . . ?
C13 C12 C28 117.5(2) . . ?
C13 C12 C11 127.6(2) . . ?
C28 C12 C11 105.59(18) . . ?
C12 C13 C31 118.4(2) . . ?
C12 C13 C14 129.2(2) . . ?
C31 C13 C14 107.51(19) . . ?
C15 C14 C13 101.20(18) . . ?
C16 C15 C32 119.4(2) . . ?
C16 C15 C14 126.7(2) . . ?
C32 C15 C14 108.61(19) . . ?
C15 C16 C17 123.8(2) . . ?
C15 C16 C35 119.3(2) . . ?
C17 C16 C35 115.84(19) . . ?
N3 C17 N4 113.58(19) . . ?
N3 C17 C16 127.7(2) . . ?
N4 C17 C16 118.35(19) . . ?
C19 C18 N4 124.19(19) . . ?
C19 C18 C36 121.27(19) . . ?
N4 C18 C36 113.19(18) . . ?
C18 C19 C39 118.46(19) . . ?
C18 C19 C20 121.34(19) . . ?
C39 C19 C20 117.83(18) . . ?
O1 C20 C19 123.4(2) . . ?
O1 C20 C1 118.9(2) . . ?
C19 C20 C1 117.27(18) . . ?
C22 C21 C40 120.7(2) . . ?
C22 C21 C1 123.98(19) . . ?
C40 C21 C1 114.68(18) . . ?
C21 C22 C23 119.4(2) . . ?
C21 C22 C4 122.67(19) . . ?
C23 C22 C4 116.69(18) . . ?
C42 C23 C22 117.82(19) . . ?
C42 C23 C24 118.9(2) . . ?
C22 C23 C24 118.08(19) . . ?
C45 C24 C23 117.99(19) . . ?
C45 C24 C25 119.5(2) . . ?
C23 C24 C25 114.92(19) . . ?
C26 C25 C5 118.32(19) . . ?
C26 C25 C24 116.28(19) . . ?
C5 C25 C24 122.6(2) . . ?
C25 C26 C11 123.2(2) . . ?
C25 C26 C27 123.0(2) . . ?
C11 C26 C27 109.70(19) . . ?
C46 C27 C26 120.4(2) . . ?
C46 C27 C28 122.5(2) . . ?
C26 C27 C28 108.16(19) . . ?
C29 C28 C27 118.2(2) . . ?
C29 C28 C12 123.5(2) . . ?
C27 C28 C12 108.61(19) . . ?
C28 C29 C30 118.5(2) . . ?
C28 C29 C48 120.2(2) . . ?
C30 C29 C48 108.3(2) . . ?
C31 C30 C29 118.4(2) . . ?
C31 C30 C50 120.4(2) . . ?
C29 C30 C50 108.5(2) . . ?
C30 C31 C32 119.3(2) . . ?
C30 C31 C13 123.6(2) . . ?
C32 C31 C13 108.02(19) . . ?
C33 C32 C15 121.8(2) . . ?
C33 C32 C31 120.4(2) . . ?
C15 C32 C31 109.3(2) . . ?
C32 C33 C34 118.2(2) . . ?
C32 C33 C51 120.3(2) . . ?
C34 C33 C51 108.6(2) . . ?
C35 C34 C33 120.2(2) . . ?
C35 C34 C53 121.9(2) . . ?
C33 C34 C53 107.39(19) . . ?
C34 C35 C16 119.1(2) . . ?
C34 C35 C36 118.5(2) . . ?
C16 C35 C36 116.36(19) . . ?
C37 C36 C18 117.45(19) . . ?
C37 C36 C35 118.53(19) . . ?
C18 C36 C35 119.09(19) . . ?
C36 C37 C38 120.6(2) . . ?
C36 C37 C54 122.4(2) . . ?
C38 C37 C54 108.31(19) . . ?
C39 C38 C37 120.0(2) . . ?
C39 C38 C56 122.7(2) . . ?
C37 C38 C56 107.35(19) . . ?
C38 C39 C19 118.81(19) . . ?
C38 C39 C40 117.03(19) . . ?
C19 C39 C40 118.78(19) . . ?
C41 C40 C21 117.40(19) . . ?
C41 C40 C39 119.38(19) . . ?
C21 C40 C39 118.35(19) . . ?
C40 C41 C57 122.7(2) . . ?
C40 C41 C42 119.27(19) . . ?
C57 C41 C42 107.91(19) . . ?
C23 C42 C43 122.3(2) . . ?
C23 C42 C41 119.15(19) . . ?
C43 C42 C41 107.53(19) . . ?
C44 C43 C42 119.0(2) . . ?
C44 C43 C58 120.5(2) . . ?
C42 C43 C58 108.95(19) . . ?
C43 C44 C45 119.2(2) . . ?
C43 C44 C61 119.4(2) . . ?
C45 C44 C61 108.83(19) . . ?
C24 C45 C44 122.3(2) . . ?
C24 C45 C46 121.3(2) . . ?
C44 C45 C46 106.53(19) . . ?
C27 C46 C47 119.7(2) . . ?
C27 C46 C45 118.7(2) . . ?
C47 C46 C45 109.39(19) . . ?
C48 C47 C61 120.9(2) . . ?
C48 C47 C46 118.8(2) . . ?
C61 C47 C46 107.4(2) . . ?
C47 C48 C49 119.3(2) . . ?
C47 C48 C29 120.6(2) . . ?
C49 C48 C29 108.0(2) . . ?
C62 C49 C48 120.2(2) . . ?
C62 C49 C50 120.0(2) . . ?
C48 C49 C50 107.7(2) . . ?
C51 C50 C49 119.8(2) . . ?
C51 C50 C30 120.3(2) . . ?
C49 C50 C30 107.6(2) . . ?
C50 C51 C52 120.3(2) . . ?
C50 C51 C33 119.3(2) . . ?
C52 C51 C33 108.1(2) . . ?
C63 C52 C51 120.3(2) . . ?
C63 C52 C53 119.5(2) . . ?
C51 C52 C53 107.2(2) . . ?
C54 C53 C34 119.5(2) . . ?
C54 C53 C52 120.2(2) . . ?
C34 C53 C52 108.7(2) . . ?
C53 C54 C55 120.2(2) . . ?
C53 C54 C37 119.2(2) . . ?
C55 C54 C37 108.59(19) . . ?
C64 C55 C54 120.3(2) . . ?
C64 C55 C56 120.4(2) . . ?
C54 C55 C56 106.81(19) . . ?
C57 C56 C38 119.5(2) . . ?
C57 C56 C55 119.5(2) . . ?
C38 C56 C55 108.92(19) . . ?
C56 C57 C41 118.5(2) . . ?
C56 C57 C58 120.5(2) . . ?
C41 C57 C58 108.67(19) . . ?
C59 C58 C43 120.4(2) . . ?
C59 C58 C57 119.8(2) . . ?
C43 C58 C57 106.92(19) . . ?
C58 C59 C64 120.0(2) . . ?
C58 C59 C60 119.5(2) . . ?
C64 C59 C60 108.3(2) . . ?
C61 C60 C62 119.9(2) . . ?
C61 C60 C59 120.0(2) . . ?
C62 C60 C59 107.7(2) . . ?
C60 C61 C47 119.9(2) . . ?
C60 C61 C44 120.1(2) . . ?
C47 C61 C44 107.79(19) . . ?
C49 C62 C63 119.9(2) . . ?
C49 C62 C60 119.9(2) . . ?
C63 C62 C60 108.0(2) . . ?
C52 C63 C64 120.2(2) . . ?
C52 C63 C62 119.6(2) . . ?
C64 C63 C62 108.0(2) . . ?
C55 C64 C59 119.7(2) . . ?
C55 C64 C63 119.6(2) . . ?
C59 C64 C63 108.0(2) . . ?
N1 C65 C66 118.8(2) . . ?
N1 C65 C70 122.0(2) . . ?
C66 C65 C70 119.0(2) . . ?
C67 C66 C65 121.3(2) . . ?
C66 C67 C68 119.8(2) . . ?
C66 C67 C71 120.1(3) . . ?
C68 C67 C71 120.0(2) . . ?
C69 C68 C67 119.4(2) . . ?
C69 C68 C72 119.9(2) . . ?
C67 C68 C72 120.7(2) . . ?
C68 C69 C70 121.8(2) . . ?
N2 C70 C69 119.0(2) . . ?
N2 C70 C65 122.4(2) . . ?
C69 C70 C65 118.5(2) . . ?
C74 C73 N4 132.5(2) . . ?
C74 C73 C78 122.2(2) . . ?
N4 C73 C78 105.13(19) . . ?
C73 C74 C75 118.0(2) . . ?
C74 C75 C76 120.6(2) . . ?
C74 C75 C79 119.3(2) . . ?
C76 C75 C79 120.0(2) . . ?
C77 C76 C75 120.0(2) . . ?
C77 C76 C80 120.1(2) . . ?
C75 C76 C80 119.9(2) . . ?
C76 C77 C78 119.5(2) . . ?
N3 C78 C73 111.18(19) . . ?
N3 C78 C77 129.3(2) . . ?
C73 C78 C77 119.5(2) . . ?
N5 C81 C82 123.8(2) . . ?
N5 C81 C1 116.81(19) . . ?
C82 C81 C1 119.4(2) . . ?
C83 C82 C81 117.8(2) . . ?
C84 C83 C82 119.0(2) . . ?
C83 C84 C85 120.2(2) . . ?
N5 C85 C84 120.9(2) . . ?
N5 C85 C86 115.4(2) . . ?
C84 C85 C86 123.6(2) . . ?
C89 C86 C85 107.3(2) . . ?
C89 C86 C87 109.4(3) . . ?
C85 C86 C87 111.9(2) . . ?
C89 C86 C88 110.0(3) . . ?
C85 C86 C88 109.8(2) . . ?
C87 C86 C88 108.5(3) . . ?
N6 C90 C91 123.2(2) . . ?
N6 C90 C4 114.81(19) . . ?
C91 C90 C4 121.9(2) . . ?
C92 C91 C90 118.0(2) . . ?
C91 C92 C93 119.2(2) . . ?
C92 C93 C94 119.8(2) . . ?
N6 C94 C93 120.8(2) . . ?
N6 C94 C95 114.9(2) . . ?
C93 C94 C95 124.3(2) . . ?
C96 C95 C97 108.5(2) . . ?
C96 C95 C98 110.9(3) . . ?
C97 C95 C98 109.0(2) . . ?
C96 C95 C94 109.2(2) . . ?
C97 C95 C94 111.9(2) . . ?
C98 C95 C94 107.3(2) . . ?
O4 C99 C100 119.0(6) . . ?
O4 C99 C101 117.5(6) . . ?
C100 C99 C101 123.5(6) . . ?
O5 C102 C103 122.6(4) . . ?
O5 C102 C104 121.4(4) . . ?
C103 C102 C104 115.9(4) . . ?
O6 C105 C106 124.7(10) . . ?
O6 C105 C107 121.6(9) . . ?
C106 C105 C107 113.7(7) . . ?
S2 C108 S1 164(3) . . ?

loop_
_geom_bond_atom_site_label_1
_geom_bond_atom_site_label_2
_geom_bond_distance
_geom_bond_site_symmetry_2
_geom_bond_publ_flag
O1 C20 1.211(3) . ?
N1 C8 1.314(3) . ?
N1 C65 1.375(3) . ?
C1 C2 1.503(3) . ?
C1 C21 1.513(3) . ?
C1 C81 1.537(3) . ?
C1 C20 1.551(3) . ?
O2 C7 1.213(3) . ?
N2 C9 1.317(3) . ?
N2 C70 1.373(3) . ?
C2 C3 1.325(3) . ?
N3 C17 1.312(3) . ?
N3 C78 1.397(3) . ?
C3 C4 1.513(3) . ?
O4 C99 1.262(7) . ?
N4 C73 1.394(3) . ?
N4 C17 1.399(3) . ?
N4 C18 1.419(3) . ?
C4 C22 1.532(3) . ?
C4 C90 1.543(3) . ?
C4 C5 1.555(3) . ?
O5 C102 1.205(4) . ?
N5 C81 1.333(3) . ?
N5 C85 1.359(3) . ?
C5 C6 1.399(3) . ?
C5 C25 1.434(3) . ?
O6 C105 1.169(7) . ?
N6 C90 1.338(3) . ?
N6 C94 1.352(3) . ?
C6 C10 1.442(3) . ?
C6 C7 1.508(3) . ?
N7 N8 1.05(2) . ?
C7 C8 1.499(3) . ?
C8 C9 1.413(3) . ?
C9 C10 1.477(3) . ?
C10 C11 1.383(3) . ?
C11 C26 1.425(3) . ?
C11 C12 1.499(3) . ?
C12 C13 1.390(3) . ?
C12 C28 1.464(3) . ?
C13 C31 1.449(3) . ?
C13 C14 1.535(3) . ?
C14 C15 1.528(3) . ?
C15 C16 1.390(3) . ?
C15 C32 1.421(3) . ?
C16 C17 1.450(3) . ?
C16 C35 1.450(3) . ?
C18 C19 1.402(3) . ?
C18 C36 1.448(3) . ?
C19 C39 1.458(3) . ?
C19 C20 1.504(3) . ?
C21 C22 1.366(3) . ?
C21 C40 1.440(3) . ?
C22 C23 1.442(3) . ?
C23 C42 1.399(3) . ?
C23 C24 1.451(3) . ?
C24 C45 1.407(3) . ?
C24 C25 1.474(3) . ?
C25 C26 1.410(3) . ?
C26 C27 1.427(3) . ?
C27 C46 1.379(3) . ?
C27 C28 1.432(3) . ?
C28 C29 1.394(3) . ?
C29 C30 1.428(3) . ?
C29 C48 1.453(3) . ?
C30 C31 1.393(3) . ?
C30 C50 1.457(3) . ?
C31 C32 1.447(3) . ?
C32 C33 1.395(3) . ?
C33 C34 1.438(3) . ?
C33 C51 1.451(3) . ?
C34 C35 1.401(3) . ?
C34 C53 1.448(3) . ?
C35 C36 1.466(3) . ?
C36 C37 1.392(3) . ?
C37 C38 1.439(3) . ?
C37 C54 1.445(3) . ?
C38 C39 1.402(3) . ?
C38 C56 1.447(3) . ?
C39 C40 1.462(3) . ?
C40 C41 1.390(3) . ?
C41 C57 1.436(3) . ?
C41 C42 1.450(3) . ?
C42 C43 1.438(3) . ?
C43 C44 1.388(3) . ?
C43 C58 1.445(3) . ?
C44 C45 1.442(3) . ?
C44 C61 1.459(3) . ?
C45 C46 1.454(3) . ?
C46 C47 1.445(3) . ?
C47 C48 1.395(3) . ?
C47 C61 1.443(3) . ?
C48 C49 1.450(3) . ?
C49 C62 1.397(3) . ?
C49 C50 1.455(3) . ?
C50 C51 1.390(3) . ?
C51 C52 1.445(3) . ?
C52 C63 1.395(3) . ?
C52 C53 1.455(3) . ?
C53 C54 1.384(3) . ?
C54 C55 1.444(3) . ?
C55 C64 1.392(3) . ?
C55 C56 1.451(3) . ?
C56 C57 1.385(3) . ?
C57 C58 1.449(3) . ?
C58 C59 1.392(3) . ?
C59 C64 1.450(3) . ?
C59 C60 1.457(3) . ?
C60 C61 1.392(3) . ?
C60 C62 1.457(3) . ?
C62 C63 1.456(3) . ?
C63 C64 1.455(3) . ?
C65 C66 1.411(3) . ?
C65 C70 1.429(3) . ?
C66 C67 1.373(4) . ?
C67 C68 1.429(4) . ?
C67 C71 1.513(4) . ?
C68 C69 1.374(3) . ?
C68 C72 1.512(4) . ?
C69 C70 1.409(3) . ?
C73 C74 1.388(3) . ?
C73 C78 1.400(3) . ?
C74 C75 1.389(3) . ?
C75 C76 1.430(4) . ?
C75 C79 1.508(3) . ?
C76 C77 1.381(4) . ?
C76 C80 1.516(3) . ?
C77 C78 1.401(3) . ?
C81 C82 1.393(3) . ?
C82 C83 1.383(3) . ?
C83 C84 1.381(3) . ?
C84 C85 1.389(3) . ?
C85 C86 1.528(4) . ?
C86 C89 1.523(4) . ?
C86 C87 1.535(4) . ?
C86 C88 1.535(5) . ?
C90 C91 1.387(3) . ?
C91 C92 1.384(3) . ?
C92 C93 1.387(4) . ?
C93 C94 1.388(3) . ?
C94 C95 1.534(3) . ?
C95 C96 1.514(4) . ?
C95 C97 1.527(4) . ?
C95 C98 1.531(4) . ?
C99 C100 1.379(8) . ?
C99 C101 1.432(9) . ?
C102 C103 1.480(6) . ?
C102 C104 1.500(6) . ?
C105 C106 1.420(11) . ?
C105 C107 1.462(9) . ?
C108 S2 1.605(16) . ?
C108 S1 1.646(17) . ?

loop_
_geom_hbond_atom_site_label_D
_geom_hbond_atom_site_label_H
_geom_hbond_atom_site_label_A
_geom_hbond_distance_DH
_geom_hbond_distance_HA
_geom_hbond_distance_DA
_geom_hbond_angle_DHA
_geom_hbond_site_symmetry_A
_geom_hbond_publ_flag
C66 H66 O4 0.95 2.49 3.258(5) 138.5 . yes
C104 H110 O4 0.98 2.38 3.279(7) 151.7 . yes
C104 H111 N3 0.98 2.67 3.559(5) 151.3 3_656 yes

loop_
_geom_torsion_atom_site_label_1
_geom_torsion_atom_site_label_2
_geom_torsion_atom_site_label_3
_geom_torsion_atom_site_label_4
_geom_torsion
_geom_torsion_site_symmetry_1
_geom_torsion_site_symmetry_2
_geom_torsion_site_symmetry_3
_geom_torsion_site_symmetry_4
_geom_torsion_publ_flag
C21 C1 C2 C3 -11.0(3) . . . . ?
C81 C1 C2 C3 -130.8(2) . . . . ?
C20 C1 C2 C3 107.3(2) . . . . ?
C1 C2 C3 C4 -0.1(3) . . . . ?
C2 C3 C4 C22 13.5(3) . . . . ?
C2 C3 C4 C90 133.1(2) . . . . ?
C2 C3 C4 C5 -103.4(2) . . . . ?
C3 C4 C5 C6 -4.7(3) . . . . ?
C22 C4 C5 C6 -125.2(2) . . . . ?
C90 C4 C5 C6 117.3(2) . . . . ?
C3 C4 C5 C25 167.57(18) . . . . ?
C22 C4 C5 C25 47.0(2) . . . . ?
C90 C4 C5 C25 -70.4(2) . . . . ?
C25 C5 C6 C10 -14.3(3) . . . . ?
C4 C5 C6 C10 157.8(2) . . . . ?
C25 C5 C6 C7 166.1(2) . . . . ?
C4 C5 C6 C7 -21.7(4) . . . . ?
C5 C6 C7 O2 -18.2(4) . . . . ?
C10 C6 C7 O2 162.2(2) . . . . ?
C5 C6 C7 C8 171.1(2) . . . . ?
C10 C6 C7 C8 -8.5(2) . . . . ?
C65 N1 C8 C9 1.3(3) . . . . ?
C65 N1 C8 C7 -172.5(2) . . . . ?
O2 C7 C8 N1 11.2(4) . . . . ?
C6 C7 C8 N1 -177.7(2) . . . . ?
O2 C7 C8 C9 -163.4(2) . . . . ?
C6 C7 C8 C9 7.7(2) . . . . ?
C70 N2 C9 C8 1.1(3) . . . . ?
C70 N2 C9 C10 176.2(2) . . . . ?
N1 C8 C9 N2 -2.8(4) . . . . ?
C7 C8 C9 N2 171.9(2) . . . . ?
N1 C8 C9 C10 -178.7(2) . . . . ?
C7 C8 C9 C10 -4.0(2) . . . . ?
C5 C6 C10 C11 8.5(3) . . . . ?
C7 C6 C10 C11 -171.83(19) . . . . ?
C5 C6 C10 C9 -173.32(19) . . . . ?
C7 C6 C10 C9 6.3(2) . . . . ?
N2 C9 C10 C11 0.6(4) . . . . ?
C8 C9 C10 C11 176.3(2) . . . . ?
N2 C9 C10 C6 -177.3(2) . . . . ?
C8 C9 C10 C6 -1.5(2) . . . . ?
C6 C10 C11 C26 9.0(3) . . . . ?
C9 C10 C11 C26 -168.7(2) . . . . ?
C6 C10 C11 C12 -153.1(2) . . . . ?
C9 C10 C11 C12 29.2(4) . . . . ?
C10 C11 C12 C13 29.4(4) . . . . ?
C26 C11 C12 C13 -133.8(2) . . . . ?
C10 C11 C12 C28 174.4(2) . . . . ?
C26 C11 C12 C28 11.2(2) . . . . ?
C28 C12 C13 C31 -2.3(3) . . . . ?
C11 C12 C13 C31 139.2(2) . . . . ?
C28 C12 C13 C14 -154.0(2) . . . . ?
C11 C12 C13 C14 -12.5(4) . . . . ?
C12 C13 C14 C15 131.5(2) . . . . ?
C31 C13 C14 C15 -22.5(2) . . . . ?
C13 C14 C15 C16 -132.7(2) . . . . ?
C13 C14 C15 C32 21.0(2) . . . . ?
C32 C15 C16 C17 -175.8(2) . . . . ?
C14 C15 C16 C17 -24.7(3) . . . . ?
C32 C15 C16 C35 -8.3(3) . . . . ?
C14 C15 C16 C35 142.8(2) . . . . ?
C78 N3 C17 N4 2.9(3) . . . . ?
C78 N3 C17 C16 -169.8(2) . . . . ?
C73 N4 C17 N3 -3.9(2) . . . . ?
C18 N4 C17 N3 174.57(19) . . . . ?
C73 N4 C17 C16 169.56(19) . . . . ?
C18 N4 C17 C16 -11.9(3) . . . . ?
C15 C16 C17 N3 -44.2(3) . . . . ?
C35 C16 C17 N3 147.9(2) . . . . ?
C15 C16 C17 N4 143.3(2) . . . . ?
C35 C16 C17 N4 -24.6(3) . . . . ?
C73 N4 C18 C19 50.2(3) . . . . ?
C17 N4 C18 C19 -127.8(2) . . . . ?
C73 N4 C18 C36 -143.0(2) . . . . ?
C17 N4 C18 C36 38.9(3) . . . . ?
N4 C18 C19 C39 170.12(19) . . . . ?
C36 C18 C19 C39 4.4(3) . . . . ?
N4 C18 C19 C20 8.0(3) . . . . ?
C36 C18 C19 C20 -157.76(19) . . . . ?
C18 C19 C20 O1 -6.6(3) . . . . ?
C39 C19 C20 O1 -168.8(2) . . . . ?
C18 C19 C20 C1 166.08(19) . . . . ?
C39 C19 C20 C1 3.9(3) . . . . ?
C2 C1 C20 O1 11.1(3) . . . . ?
C21 C1 C20 O1 132.0(2) . . . . ?
C81 C1 C20 O1 -111.0(2) . . . . ?
C2 C1 C20 C19 -161.97(18) . . . . ?
C21 C1 C20 C19 -41.0(2) . . . . ?
C81 C1 C20 C19 76.0(2) . . . . ?
C2 C1 C21 C22 7.8(3) . . . . ?
C81 C1 C21 C22 128.9(2) . . . . ?
C20 C1 C21 C22 -112.8(2) . . . . ?
C2 C1 C21 C40 178.91(17) . . . . ?
C81 C1 C21 C40 -60.0(2) . . . . ?
C20 C1 C21 C40 58.3(2) . . . . ?
C40 C21 C22 C23 2.6(3) . . . . ?
C1 C21 C22 C23 173.17(19) . . . . ?
C40 C21 C22 C4 -164.45(19) . . . . ?
C1 C21 C22 C4 6.1(3) . . . . ?
C3 C4 C22 C21 -16.2(3) . . . . ?
C90 C4 C22 C21 -134.2(2) . . . . ?
C5 C4 C22 C21 108.2(2) . . . . ?
C3 C4 C22 C23 176.41(18) . . . . ?
C90 C4 C22 C23 58.4(2) . . . . ?
C5 C4 C22 C23 -59.2(2) . . . . ?
C21 C22 C23 C42 18.4(3) . . . . ?
C4 C22 C23 C42 -173.82(18) . . . . ?
C21 C22 C23 C24 -135.9(2) . . . . ?
C4 C22 C23 C24 31.9(3) . . . . ?
C42 C23 C24 C45 6.2(3) . . . . ?
C22 C23 C24 C45 160.24(19) . . . . ?
C42 C23 C24 C25 -143.3(2) . . . . ?
C22 C23 C24 C25 10.7(3) . . . . ?
C6 C5 C25 C26 2.5(3) . . . . ?
C4 C5 C25 C26 -170.57(18) . . . . ?
C6 C5 C25 C24 162.85(19) . . . . ?
C4 C5 C25 C24 -10.3(3) . . . . ?
C45 C24 C25 C26 -10.0(3) . . . . ?
C23 C24 C25 C26 139.0(2) . . . . ?
C45 C24 C25 C5 -170.70(19) . . . . ?
C23 C24 C25 C5 -21.7(3) . . . . ?
C5 C25 C26 C11 15.7(3) . . . . ?
C24 C25 C26 C11 -145.8(2) . . . . ?
C5 C25 C26 C27 170.51(19) . . . . ?
C24 C25 C26 C27 9.0(3) . . . . ?
C10 C11 C26 C25 -21.3(3) . . . . ?
C12 C11 C26 C25 145.8(2) . . . . ?
C10 C11 C26 C27 -179.05(18) . . . . ?
C12 C11 C26 C27 -11.9(2) . . . . ?
C25 C26 C27 C46 -2.0(3) . . . . ?
C11 C26 C27 C46 155.8(2) . . . . ?
C25 C26 C27 C28 -149.9(2) . . . . ?
C11 C26 C27 C28 7.9(2) . . . . ?
C46 C27 C28 C29 -0.2(3) . . . . ?
C26 C27 C28 C29 146.9(2) . . . . ?
C46 C27 C28 C12 -147.5(2) . . . . ?
C26 C27 C28 C12 -0.4(2) . . . . ?
C13 C12 C28 C29 -2.6(3) . . . . ?
C11 C12 C28 C29 -151.8(2) . . . . ?
C13 C12 C28 C27 142.6(2) . . . . ?
C11 C12 C28 C27 -6.7(2) . . . . ?
C27 C28 C29 C30 -137.7(2) . . . . ?
C12 C28 C29 C30 4.4(3) . . . . ?
C27 C28 C29 C48 -1.1(3) . . . . ?
C12 C28 C29 C48 141.1(2) . . . . ?
C28 C29 C30 C31 -1.0(3) . . . . ?
C48 C29 C30 C31 -142.4(2) . . . . ?
C28 C29 C30 C50 140.8(2) . . . . ?
C48 C29 C30 C50 -0.6(2) . . . . ?
C29 C30 C31 C32 139.0(2) . . . . ?
C50 C30 C31 C32 1.8(3) . . . . ?
C29 C30 C31 C13 -4.0(3) . . . . ?
C50 C30 C31 C13 -141.2(2) . . . . ?
C12 C13 C31 C30 5.7(3) . . . . ?
C14 C13 C31 C30 163.0(2) . . . . ?
C12 C13 C31 C32 -140.7(2) . . . . ?
C14 C13 C31 C32 16.6(2) . . . . ?
C16 C15 C32 C33 -4.3(3) . . . . ?
C14 C15 C32 C33 -160.2(2) . . . . ?
C16 C15 C32 C31 143.8(2) . . . . ?
C14 C15 C32 C31 -12.1(2) . . . . ?
C30 C31 C32 C33 -2.4(3) . . . . ?
C13 C31 C32 C33 145.7(2) . . . . ?
C30 C31 C32 C15 -151.1(2) . . . . ?
C13 C31 C32 C15 -2.9(2) . . . . ?
C15 C32 C33 C34 9.3(3) . . . . ?
C31 C32 C33 C34 -135.4(2) . . . . ?
C15 C32 C33 C51 146.5(2) . . . . ?
C31 C32 C33 C51 1.8(3) . . . . ?
C32 C33 C34 C35 -1.5(3) . . . . ?
C51 C33 C34 C35 -143.3(2) . . . . ?
C32 C33 C34 C53 143.9(2) . . . . ?
C51 C33 C34 C53 2.1(2) . . . . ?
C33 C34 C35 C16 -10.9(3) . . . . ?
C53 C34 C35 C16 -151.2(2) . . . . ?
C33 C34 C35 C36 140.9(2) . . . . ?
C53 C34 C35 C36 0.6(3) . . . . ?
C15 C16 C35 C34 15.9(3) . . . . ?
C17 C16 C35 C34 -175.66(19) . . . . ?
C15 C16 C35 C36 -136.5(2) . . . . ?
C17 C16 C35 C36 32.0(3) . . . . ?
C19 C18 C36 C37 -17.5(3) . . . . ?
N4 C18 C36 C37 175.28(18) . . . . ?
C19 C18 C36 C35 137.3(2) . . . . ?
N4 C18 C36 C35 -29.9(3) . . . . ?
C34 C35 C36 C37 -2.6(3) . . . . ?
C16 C35 C36 C37 149.9(2) . . . . ?
C34 C35 C36 C18 -157.1(2) . . . . ?
C16 C35 C36 C18 -4.6(3) . . . . ?
C18 C36 C37 C38 15.0(3) . . . . ?
C35 C36 C37 C38 -139.9(2) . . . . ?
C18 C36 C37 C54 158.9(2) . . . . ?
C35 C36 C37 C54 3.9(3) . . . . ?
C36 C37 C38 C39 0.4(3) . . . . ?
C54 C37 C38 C39 -148.0(2) . . . . ?
C36 C37 C38 C56 146.9(2) . . . . ?
C54 C37 C38 C56 -1.5(2) . . . . ?
C37 C38 C39 C19 -13.8(3) . . . . ?
C56 C38 C39 C19 -155.1(2) . . . . ?
C37 C38 C39 C40 140.0(2) . . . . ?
C56 C38 C39 C40 -1.3(3) . . . . ?
C18 C19 C39 C38 11.3(3) . . . . ?
C20 C19 C39 C38 174.09(19) . . . . ?
C18 C19 C39 C40 -142.0(2) . . . . ?
C20 C19 C39 C40 20.7(3) . . . . ?
C22 C21 C40 C41 -21.6(3) . . . . ?
C1 C21 C40 C41 167.02(18) . . . . ?
C22 C21 C40 C39 133.6(2) . . . . ?
C1 C21 C40 C39 -37.8(3) . . . . ?
C38 C39 C40 C41 -3.2(3) . . . . ?
C19 C39 C40 C41 150.6(2) . . . . ?
C38 C39 C40 C21 -157.90(19) . . . . ?
C19 C39 C40 C21 -4.1(3) . . . . ?
C21 C40 C41 C57 160.47(19) . . . . ?
C39 C40 C41 C57 5.6(3) . . . . ?
C21 C40 C41 C42 19.3(3) . . . . ?
C39 C40 C41 C42 -135.6(2) . . . . ?
C22 C23 C42 C43 -159.7(2) . . . . ?
C24 C23 C42 C43 -5.6(3) . . . . ?
C22 C23 C42 C41 -20.2(3) . . . . ?
C24 C23 C42 C41 133.8(2) . . . . ?
C40 C41 C42 C23 1.3(3) . . . . ?
C57 C41 C42 C23 -145.0(2) . . . . ?
C40 C41 C42 C43 146.1(2) . . . . ?
C57 C41 C42 C43 -0.2(2) . . . . ?
C23 C42 C43 C44 1.0(3) . . . . ?
C41 C42 C43 C44 -142.5(2) . . . . ?
C23 C42 C43 C58 144.6(2) . . . . ?
C41 C42 C43 C58 1.1(2) . . . . ?
C42 C43 C44 C45 2.9(3) . . . . ?
C58 C43 C44 C45 -136.4(2) . . . . ?
C42 C43 C44 C61 140.6(2) . . . . ?
C58 C43 C44 C61 1.3(3) . . . . ?
C23 C24 C45 C44 -2.5(3) . . . . ?
C25 C24 C45 C44 145.6(2) . . . . ?
C23 C24 C45 C46 -143.6(2) . . . . ?
C25 C24 C45 C46 4.5(3) . . . . ?
C43 C44 C45 C24 -2.1(3) . . . . ?
C61 C44 C45 C24 -143.9(2) . . . . ?
C43 C44 C45 C46 143.9(2) . . . . ?
C61 C44 C45 C46 2.1(2) . . . . ?
C26 C27 C46 C47 -142.5(2) . . . . ?
C28 C27 C46 C47 0.7(3) . . . . ?
C26 C27 C46 C45 -4.1(3) . . . . ?
C28 C27 C46 C45 139.2(2) . . . . ?
C24 C45 C46 C27 2.7(3) . . . . ?
C44 C45 C46 C27 -143.7(2) . . . . ?
C24 C45 C46 C47 145.0(2) . . . . ?
C44 C45 C46 C47 -1.3(2) . . . . ?
C27 C46 C47 C48 0.1(3) . . . . ?
C45 C46 C47 C48 -141.8(2) . . . . ?
C27 C46 C47 C61 141.9(2) . . . . ?
C45 C46 C47 C61 0.1(2) . . . . ?
C61 C47 C48 C49 0.0(3) . . . . ?
C46 C47 C48 C49 136.7(2) . . . . ?
C61 C47 C48 C29 -138.0(2) . . . . ?
C46 C47 C48 C29 -1.3(3) . . . . ?
C28 C29 C48 C47 1.9(3) . . . . ?
C30 C29 C48 C47 142.4(2) . . . . ?
C28 C29 C48 C49 -140.3(2) . . . . ?
C30 C29 C48 C49 0.3(2) . . . . ?
C47 C48 C49 C62 -0.2(3) . . . . ?
C29 C48 C49 C62 142.5(2) . . . . ?
C47 C48 C49 C50 -142.6(2) . . . . ?
C29 C48 C49 C50 0.1(2) . . . . ?
C62 C49 C50 C51 -0.7(3) . . . . ?
C48 C49 C50 C51 141.8(2) . . . . ?
C62 C49 C50 C30 -142.9(2) . . . . ?
C48 C49 C50 C30 -0.5(2) . . . . ?
C31 C30 C50 C51 -0.5(3) . . . . ?
C29 C30 C50 C51 -141.4(2) . . . . ?
C31 C30 C50 C49 141.6(2) . . . . ?
C29 C30 C50 C49 0.6(2) . . . . ?
C49 C50 C51 C52 0.2(3) . . . . ?
C30 C50 C51 C52 137.7(2) . . . . ?
C49 C50 C51 C33 -137.7(2) . . . . ?
C30 C50 C51 C33 -0.1(3) . . . . ?
C32 C33 C51 C50 -0.5(3) . . . . ?
C34 C33 C51 C50 140.3(2) . . . . ?
C32 C33 C51 C52 -143.0(2) . . . . ?
C34 C33 C51 C52 -2.2(2) . . . . ?
C50 C51 C52 C63 0.4(3) . . . . ?
C33 C51 C52 C63 142.4(2) . . . . ?
C50 C51 C52 C53 -140.6(2) . . . . ?
C33 C51 C52 C53 1.4(2) . . . . ?
C35 C34 C53 C54 0.1(3) . . . . ?
C33 C34 C53 C54 -144.5(2) . . . . ?
C35 C34 C53 C52 143.4(2) . . . . ?
C33 C34 C53 C52 -1.3(2) . . . . ?
C63 C52 C53 C54 1.4(3) . . . . ?
C51 C52 C53 C54 142.9(2) . . . . ?
C63 C52 C53 C34 -141.5(2) . . . . ?
C51 C52 C53 C34 -0.1(2) . . . . ?
C34 C53 C54 C55 139.4(2) . . . . ?
C52 C53 C54 C55 0.3(3) . . . . ?
C34 C53 C54 C37 1.1(3) . . . . ?
C52 C53 C54 C37 -137.9(2) . . . . ?
C36 C37 C54 C53 -3.3(3) . . . . ?
C38 C37 C54 C53 144.5(2) . . . . ?
C36 C37 C54 C55 -145.9(2) . . . . ?
C38 C37 C54 C55 1.8(2) . . . . ?
C53 C54 C55 C64 -1.5(3) . . . . ?
C37 C54 C55 C64 140.7(2) . . . . ?
C53 C54 C55 C56 -143.6(2) . . . . ?
C37 C54 C55 C56 -1.5(2) . . . . ?
C39 C38 C56 C57 3.6(3) . . . . ?
C37 C38 C56 C57 -141.8(2) . . . . ?
C39 C38 C56 C55 146.0(2) . . . . ?
C37 C38 C56 C55 0.6(2) . . . . ?
C64 C55 C56 C57 0.8(3) . . . . ?
C54 C55 C56 C57 142.9(2) . . . . ?
C64 C55 C56 C38 -141.5(2) . . . . ?
C54 C55 C56 C38 0.5(2) . . . . ?
C38 C56 C57 C41 -1.4(3) . . . . ?
C55 C56 C57 C41 -139.8(2) . . . . ?
C38 C56 C57 C58 136.6(2) . . . . ?
C55 C56 C57 C58 -1.9(3) . . . . ?
C40 C41 C57 C56 -3.2(3) . . . . ?
C42 C41 C57 C56 141.7(2) . . . . ?
C40 C41 C57 C58 -145.7(2) . . . . ?
C42 C41 C57 C58 -0.8(2) . . . . ?
C44 C43 C58 C59 0.1(3) . . . . ?
C42 C43 C58 C59 -142.8(2) . . . . ?
C44 C43 C58 C57 141.4(2) . . . . ?
C42 C43 C58 C57 -1.5(2) . . . . ?
C56 C57 C58 C59 1.4(3) . . . . ?
C41 C57 C58 C59 143.0(2) . . . . ?
C56 C57 C58 C43 -140.2(2) . . . . ?
C41 C57 C58 C43 1.4(2) . . . . ?
C43 C58 C59 C64 136.6(2) . . . . ?
C57 C58 C59 C64 0.2(3) . . . . ?
C43 C58 C59 C60 -1.3(3) . . . . ?
C57 C58 C59 C60 -137.7(2) . . . . ?
C58 C59 C60 C61 1.1(3) . . . . ?
C64 C59 C60 C61 -141.2(2) . . . . ?
C58 C59 C60 C62 143.2(2) . . . . ?
C64 C59 C60 C62 0.8(2) . . . . ?
C62 C60 C61 C47 0.6(3) . . . . ?
C59 C60 C61 C47 138.1(2) . . . . ?
C62 C60 C61 C44 -137.2(2) . . . . ?
C59 C60 C61 C44 0.3(3) . . . . ?
C48 C47 C61 C60 -0.2(3) . . . . ?
C46 C47 C61 C60 -141.2(2) . . . . ?
C48 C47 C61 C44 142.2(2) . . . . ?
C46 C47 C61 C44 1.2(2) . . . . ?
C43 C44 C61 C60 -1.5(3) . . . . ?
C45 C44 C61 C60 140.2(2) . . . . ?
C43 C44 C61 C47 -143.8(2) . . . . ?
C45 C44 C61 C47 -2.1(2) . . . . ?
C48 C49 C62 C63 -137.2(2) . . . . ?
C50 C49 C62 C63 0.6(3) . . . . ?
C48 C49 C62 C60 0.6(3) . . . . ?
C50 C49 C62 C60 138.4(2) . . . . ?
C61 C60 C62 C49 -0.8(3) . . . . ?
C59 C60 C62 C49 -142.9(2) . . . . ?
C61 C60 C62 C63 141.5(2) . . . . ?
C59 C60 C62 C63 -0.6(2) . . . . ?
C51 C52 C63 C64 -138.4(2) . . . . ?
C53 C52 C63 C64 -2.0(3) . . . . ?
C51 C52 C63 C62 -0.5(3) . . . . ?
C53 C52 C63 C62 135.9(2) . . . . ?
C49 C62 C63 C52 0.0(3) . . . . ?
C60 C62 C63 C52 -142.2(2) . . . . ?
C49 C62 C63 C64 142.5(2) . . . . ?
C60 C62 C63 C64 0.2(2) . . . . ?
C54 C55 C64 C59 -136.3(2) . . . . ?
C56 C55 C64 C59 0.7(3) . . . . ?
C54 C55 C64 C63 0.9(3) . . . . ?
C56 C55 C64 C63 137.9(2) . . . . ?
C58 C59 C64 C55 -1.2(3) . . . . ?
C60 C59 C64 C55 140.9(2) . . . . ?
C58 C59 C64 C63 -142.8(2) . . . . ?
C60 C59 C64 C63 -0.7(2) . . . . ?
C52 C63 C64 C55 0.9(3) . . . . ?
C62 C63 C64 C55 -141.3(2) . . . . ?
C52 C63 C64 C59 142.5(2) . . . . ?
C62 C63 C64 C59 0.3(2) . . . . ?
C8 N1 C65 C66 176.9(2) . . . . ?
C8 N1 C65 C70 1.5(3) . . . . ?
N1 C65 C66 C67 -171.8(2) . . . . ?
C70 C65 C66 C67 3.8(4) . . . . ?
C65 C66 C67 C68 -1.2(4) . . . . ?
C65 C66 C67 C71 175.6(3) . . . . ?
C66 C67 C68 C69 -2.6(4) . . . . ?
C71 C67 C68 C69 -179.4(3) . . . . ?
C66 C67 C68 C72 175.1(2) . . . . ?
C71 C67 C68 C72 -1.7(4) . . . . ?
C67 C68 C69 C70 3.7(4) . . . . ?
C72 C68 C69 C70 -174.0(2) . . . . ?
C9 N2 C70 C69 -174.2(2) . . . . ?
C9 N2 C70 C65 1.7(3) . . . . ?
C68 C69 C70 N2 175.0(2) . . . . ?
C68 C69 C70 C65 -1.1(3) . . . . ?
N1 C65 C70 N2 -3.1(3) . . . . ?
C66 C65 C70 N2 -178.6(2) . . . . ?
N1 C65 C70 C69 172.8(2) . . . . ?
C66 C65 C70 C69 -2.7(3) . . . . ?
C17 N4 C73 C74 -172.4(2) . . . . ?
C18 N4 C73 C74 9.4(4) . . . . ?
C17 N4 C73 C78 3.1(2) . . . . ?
C18 N4 C73 C78 -175.1(2) . . . . ?
N4 C73 C74 C75 175.2(2) . . . . ?
C78 C73 C74 C75 0.4(3) . . . . ?
C73 C74 C75 C76 3.0(3) . . . . ?
C73 C74 C75 C79 -176.3(2) . . . . ?
C74 C75 C76 C77 -3.7(4) . . . . ?
C79 C75 C76 C77 175.7(2) . . . . ?
C74 C75 C76 C80 175.4(2) . . . . ?
C79 C75 C76 C80 -5.3(4) . . . . ?
C75 C76 C77 C78 0.8(4) . . . . ?
C80 C76 C77 C78 -178.2(2) . . . . ?
C17 N3 C78 C73 -0.8(3) . . . . ?
C17 N3 C78 C77 176.6(2) . . . . ?
C74 C73 C78 N3 174.5(2) . . . . ?
N4 C73 C78 N3 -1.5(3) . . . . ?
C74 C73 C78 C77 -3.2(3) . . . . ?
N4 C73 C78 C77 -179.2(2) . . . . ?
C76 C77 C78 N3 -174.7(2) . . . . ?
C76 C77 C78 C73 2.5(4) . . . . ?
C85 N5 C81 C82 0.5(3) . . . . ?
C85 N5 C81 C1 -177.5(2) . . . . ?
C2 C1 C81 N5 -122.0(2) . . . . ?
C21 C1 C81 N5 116.4(2) . . . . ?
C20 C1 C81 N5 0.3(3) . . . . ?
C2 C1 C81 C82 59.9(3) . . . . ?
C21 C1 C81 C82 -61.8(3) . . . . ?
C20 C1 C81 C82 -177.86(19) . . . . ?
N5 C81 C82 C83 0.5(3) . . . . ?
C1 C81 C82 C83 178.5(2) . . . . ?
C81 C82 C83 C84 -1.0(4) . . . . ?
C82 C83 C84 C85 0.5(4) . . . . ?
C81 N5 C85 C84 -1.1(4) . . . . ?
C81 N5 C85 C86 176.1(2) . . . . ?
C83 C84 C85 N5 0.6(4) . . . . ?
C83 C84 C85 C86 -176.4(3) . . . . ?
N5 C85 C86 C89 -62.8(3) . . . . ?
C84 C85 C86 C89 114.3(3) . . . . ?
N5 C85 C86 C87 177.2(3) . . . . ?
C84 C85 C86 C87 -5.7(4) . . . . ?
N5 C85 C86 C88 56.7(3) . . . . ?
C84 C85 C86 C88 -126.2(3) . . . . ?
C94 N6 C90 C91 0.7(3) . . . . ?
C94 N6 C90 C4 176.45(19) . . . . ?
C3 C4 C90 N6 -88.4(2) . . . . ?
C22 C4 C90 N6 31.4(3) . . . . ?
C5 C4 C90 N6 144.66(19) . . . . ?
C3 C4 C90 C91 87.4(3) . . . . ?
C22 C4 C90 C91 -152.9(2) . . . . ?
C5 C4 C90 C91 -39.6(3) . . . . ?
N6 C90 C91 C92 -0.8(4) . . . . ?
C4 C90 C91 C92 -176.2(2) . . . . ?
C90 C91 C92 C93 0.6(4) . . . . ?
C91 C92 C93 C94 -0.4(4) . . . . ?
C90 N6 C94 C93 -0.5(3) . . . . ?
C90 N6 C94 C95 177.64(19) . . . . ?
C92 C93 C94 N6 0.3(4) . . . . ?
C92 C93 C94 C95 -177.6(2) . . . . ?
N6 C94 C95 C96 50.6(3) . . . . ?
C93 C94 C95 C96 -131.3(3) . . . . ?
N6 C94 C95 C97 170.8(2) . . . . ?
C93 C94 C95 C97 -11.1(3) . . . . ?
N6 C94 C95 C98 -69.6(3) . . . . ?
C93 C94 C95 C98 108.5(3) . . . . ?
